data_2006395
loop_
_publ_author_name
'Kooijman, Huub'
'Spek, Anthony L.'
'Hoogesteger, Frans J.'
'Jenneskens, Leonardus W.'

_publ_section_title
;
 4-(1-Phenylpiperidin-4-ylidene)cyclohexanone
;
_journal_issue 8
_journal_name_full 'Acta Crystallographica Section C'
_journal_page_first 1156
_journal_page_last 1158
_journal_paper_doi 10.1107/S0108270197003958
_journal_volume 53
_journal_year 1997
_chemical_formula_iupac 'C17 H21 N O'
_chemical_formula_moiety 'C17 H21 N O'
_chemical_formula_sum 'C17 H21 N O'
_chemical_formula_weight 255.36
_chemical_name_systematic
;
 ?
;
_space_group_IT_number 14
_symmetry_cell_setting monoclinic
_symmetry_space_group_name_Hall '-P 2ybc'
_symmetry_space_group_name_H-M 'P 1 21/c 1'
_cell_angle_alpha 90
_cell_angle_beta 106.319(5)
_cell_angle_gamma 90
_cell_formula_units_Z 8
_cell_length_a 12.3962(8)
_cell_length_b 7.8062(5)
_cell_length_c 30.3050(2)
_cell_measurement_reflns_used 25
_cell_measurement_temperature 150
_cell_measurement_theta_max 13.95
_cell_measurement_theta_min 10.24
_cell_volume 2814.4(3)
_computing_cell_refinement 'SET4 (de Boer & Duisenberg, 1984)'
_computing_data_collection 'locally modified CAD-4 Software (Enraf-Nonius, 1989)'
_computing_data_reduction 'HELENA (Spek, 1990b)'
_computing_molecular_graphics 'PLUTON (Spek, 1991)'
_computing_publication_material 'PLATON (Spek, 1990a)'
_computing_structure_refinement 'SHELXL93 (Sheldrick, 1993)'
_computing_structure_solution 'SHELXS86 (Sheldrick, 1985)'
_diffrn_ambient_temperature 150
_diffrn_measurement_device 'Enraf-Nonius CAD4-T on rotating anode'
_diffrn_measurement_method \w-2\q
_diffrn_radiation_monochromator graphite
_diffrn_radiation_source 'rotating anode'
_diffrn_radiation_type 'Mo K\a'
_diffrn_radiation_wavelength 0.71073
_diffrn_reflns_av_R_equivalents 0.0378
_diffrn_reflns_av_sigmaI/netI 0.0725
_diffrn_reflns_limit_h_max 15
_diffrn_reflns_limit_h_min -15
_diffrn_reflns_limit_k_max 0
_diffrn_reflns_limit_k_min -9
_diffrn_reflns_limit_l_max 26
_diffrn_reflns_limit_l_min -37
_diffrn_reflns_number 6561
_diffrn_reflns_reduction_process
;
 ?
;
_diffrn_reflns_theta_max 26.45
_diffrn_reflns_theta_min 1.40
_diffrn_standards_decay_% 2
_diffrn_standards_interval_time 60
_diffrn_standards_number 3
_exptl_absorpt_coefficient_mu 0.07
_exptl_absorpt_correction_type none
_exptl_crystal_colour yellow
_exptl_crystal_density_diffrn 1.205
_exptl_crystal_density_meas ?
_exptl_crystal_description plate-shaped
_exptl_crystal_F_000 1104
_exptl_crystal_size_max 0.40
_exptl_crystal_size_mid 0.25
_exptl_crystal_size_min 0.10
_refine_diff_density_max 0.256
_refine_diff_density_min -0.287
_refine_ls_extinction_method none
_refine_ls_goodness_of_fit_all 0.960
_refine_ls_goodness_of_fit_obs 0.960
_refine_ls_hydrogen_treatment 'H atoms: see below'
_refine_ls_matrix_type full
_refine_ls_number_constraints 0
_refine_ls_number_parameters 343
_refine_ls_number_reflns 5797
_refine_ls_number_restraints 0
_refine_ls_R_factor_all 0.063
_refine_ls_R_factor_obs .063
_refine_ls_shift/esd_max 0.003
_refine_ls_shift/esd_mean 0.001
_refine_ls_structure_factor_coef Fsqd
_refine_ls_weighting_details 'w = 1/[\s^2^(Fo^2^)+(0.0616P)^2^] where P = [min(Fo^2^,0)+2Fc^2^]/3'
_refine_ls_weighting_scheme calc
_refine_ls_wR_factor_all 0.148
_refine_ls_wR_factor_obs .148
_reflns_number_observed 5797
_reflns_number_total 5797
_reflns_observed_criterion >=3\s(I)
_cod_data_source_file jz1173.cif
_cod_data_source_block shelxl
_cod_depositor_comments
;
The following automatic conversions were performed:
'_symmetry_cell_setting' value 'Monoclinic' changed to 'monoclinic'
according to '/home/saulius/struct/CIF-dictionaries/cif_core.dic'
dictionary named 'cif_core.dic' version 2.4.1 from 2010-06-29.

Automatic conversion script
Id: cif_fix_enum 1527 2010-12-29 10:47:43Z saulius 

The following automatic conversions were performed:

'_symmetry_cell_setting' value 'Monoclinic' changed to 'monoclinic'
according to /home/saulius/struct/CIF-dictionaries/cif_core.dic
dictionary named 'cif_core.dic' version 2.4.1 from 2010-06-29.

Automatic conversion script
Id: cif_fix_values 1715 2011-07-08 13:25:40Z adriana 

The following automatic conversions were performed:

'_exptl_crystal_density_meas' value 'not measured' was changed to '?'
- the value is perceived as not measured.

Automatic conversion script
Id: cif_fix_values 3008 2015-01-20 13:52:24Z robertas 

The following automatic conversions were performed:

'_refine_ls_weighting_scheme' value 'calc w =
1/[\s^2^(Fo^2^)+(0.0616P)^2^] where P = [min(Fo^2^,0)+2Fc^2^]/3' was
changed to 'calc'. New tag '_refine_ls_weighting_details' was
created. The value of the new tag was set to 'w =
1/[\s^2^(Fo^2^)+(0.0616P)^2^] where P = [min(Fo^2^,0)+2Fc^2^]/3'.

Automatic conversion script
Id: cif_fix_values 3143 2015-03-26 13:38:13Z robertas 
;
_cod_original_sg_symbol_H-M 'P 21/c'
_cod_original_formula_sum ' C17 H21 N O'
_cod_database_code 2006395

loop_
_symmetry_equiv_pos_as_xyz
x,y,z
-x,1/2+y,1/2-z
-x,-y,-z
x,1/2-y,1/2+z

loop_
_atom_site_aniso_label
_atom_site_aniso_U_11
_atom_site_aniso_U_22
_atom_site_aniso_U_33
_atom_site_aniso_U_12
_atom_site_aniso_U_13
_atom_site_aniso_U_23
O1 .0727(15) .0716(14) .0333(12) .0054(12) .0143(10) -.0045(10)
N1 .0230(10) .0339(11) .0319(11) -.0063(9) .0072(9) -.0001(9)
C1 .053(2) .045(2) .036(2) .0069(14) .0125(14) -.0072(13)
C2 .042(2) .068(2) .045(2) .0035(15) .0228(14) .0036(15)
C3 .0326(14) .052(2) .0333(15) -.0058(13) .0075(12) .0047(12)
C4 .0242(12) .0384(14) .0345(14) -.0003(11) .0085(11) -.0023(11)
C5 .0273(13) .061(2) .039(2) -.0027(13) .0060(12) -.0048(14)
C6 .046(2) .057(2) .044(2) -.0088(15) .0062(14) -.0074(14)
C7 .0243(12) .0309(13) .0344(14) -.0016(10) .0085(11) -.0021(11)
C8 .0246(12) .0406(14) .0373(14) -.0030(11) .0097(11) .0018(12)
C9 .0230(12) .0333(13) .0349(14) -.0080(10) .0053(10) .0002(11)
C10 .0248(12) .0340(13) .0325(14) -.0051(11) .0089(10) .0027(11)
C11 .0312(14) .0380(14) .0351(15) -.0103(11) .0048(11) -.0012(12)
C12 .0324(13) .0211(12) .0342(14) -.0002(10) .0102(11) .0023(10)
C13 .0315(14) .0390(14) .038(2) .0008(11) .0108(12) .0020(12)
C14 .042(2) .042(2) .040(2) .0001(13) .0035(13) -.0005(13)
C15 .059(2) .045(2) .033(2) .0035(14) .0154(14) -.0052(12)
C16 .047(2) .047(2) .046(2) .0020(14) .0213(14) -.0042(13)
C17 .0311(13) .0327(14) .041(2) .0010(11) .0099(12) .0011(12)
O2 .0562(13) .0715(14) .0321(11) -.0033(11) .0107(10) -.0020(10)
N2 .0206(10) .0299(10) .0328(11) .0021(8) .0096(9) .0024(9)
C18 .041(2) .0399(15) .035(2) -.0046(12) .0088(13) -.0050(12)
C19 .0320(15) .066(2) .038(2) .0028(14) .0017(12) .0011(14)
C20 .0383(14) .050(2) .0330(15) .0094(13) .0082(12) .0018(12)
C21 .0262(13) .0330(13) .0324(14) -.0008(11) .0047(11) -.0051(11)
C22 .0322(14) .050(2) .0316(14) .0010(12) .0103(11) -.0017(12)
C23 .0370(15) .055(2) .038(2) .0059(13) .0145(12) -.0048(13)
C24 .0242(12) .0294(13) .0330(14) -.0003(10) .0053(11) -.0035(11)
C25 .0225(12) .0373(14) .0367(14) .0027(11) .0058(10) .0060(11)
C26 .0233(12) .0407(15) .0384(15) .0093(11) .0110(11) .0048(12)
C27 .0213(12) .0336(13) .0352(14) .0040(10) .0088(10) .0036(11)
C28 .0307(13) .0370(14) .0367(15) .0090(11) .0099(11) -.0010(11)
C29 .0244(12) .0237(12) .0308(13) -.0045(10) .0078(10) -.0002(10)
C30 .0295(13) .0269(13) .043(2) -.0033(10) .0120(12) -.0008(11)
C31 .039(2) .043(2) .045(2) -.0099(13) .0205(13) -.0142(13)
C32 .043(2) .048(2) .035(2) -.0129(13) .0132(13) -.0067(13)
C33 .0371(15) .0392(15) .0354(15) -.0059(12) .0062(12) .0021(12)
C34 .0281(13) .0319(13) .0362(14) -.0028(11) .0073(11) -.0005(11)

loop_
_atom_site_label
_atom_site_fract_x
_atom_site_fract_y
_atom_site_fract_z
_atom_site_U_iso_or_equiv
_atom_site_thermal_displace_type
_atom_site_occupancy
O1 .2369(2) .7933(3) .52530(6) .0593(8) Uani 1.000
N1 .11435(15) .7936(2) .24270(6) .0297(6) Uani 1.000
C1 .2125(2) .8178(4) .48409(9) .0447(12) Uani 1.000
C2 .0988(2) .7742(4) .45257(9) .0495(12) Uani 1.000
C3 .1076(2) .6683(3) .41129(8) .0397(10) Uani 1.000
C4 .1826(2) .7546(3) .38664(8) .0323(8) Uani 1.000
C5 .2980(2) .7884(4) .41933(8) .0431(10) Uani 1.000
C6 .2923(2) .8934(4) .46083(9) .0503(12) Uani 1.000
C7 .1534(2) .7964(3) .34243(8) .0298(8) Uani 1.000
C8 .0389(2) .7598(3) .30967(8) .0340(8) Uani 1.000
C9 .0471(2) .6862(3) .26453(8) .0310(8) Uani 1.000
C10 .2279(2) .8172(3) .27303(7) .0303(8) Uani 1.000
C11 .2253(2) .8939(3) .31853(8) .0357(8) Uani 1.000
C12 .1019(2) .7614(3) .19565(8) .0291(8) Uani 1.000
C13 -.0052(2) .7541(3) .16447(8) .0360(9) Uani 1.000
C14 -.0192(2) .7317(3) .11822(9) .0430(12) Uani 1.000
C15 .0719(2) .7170(3) .10113(9) .0452(12) Uani 1.000
C16 .1787(2) .7256(3) .13114(9) .0450(12) Uani 1.000
C17 .1939(2) .7454(3) .17756(8) .0350(9) Uani 1.000
O2 .2763(2) .1522(3) -.02826(6) .0536(7) Uani 1.000
N2 .37183(14) .2019(2) .25210(6) .0273(6) Uani 1.000
C18 .2855(2) .1385(3) .01249(9) .0390(11) Uani 1.000
C19 .1910(2) .1802(4) .03282(9) .0470(11) Uani 1.000
C20 .2291(2) .3007(3) .07407(8) .0408(10) Uani 1.000
C21 .3322(2) .2304(3) .10897(8) .0313(8) Uani 1.000
C22 .4263(2) .2004(3) .08745(8) .0377(9) Uani 1.000
C23 .3907(2) .0786(4) .04650(8) .0425(11) Uani 1.000
C24 .3376(2) .1932(3) .15253(8) .0294(8) Uani 1.000
C25 .2418(2) .2148(3) .17356(8) .0327(8) Uani 1.000
C26 .2768(2) .2922(3) .22154(8) .0337(8) Uani 1.000
C27 .4680(2) .1979(3) .23315(8) .0299(8) Uani 1.000
C28 .4378(2) .1122(3) .18633(8) .0347(8) Uani 1.000
C29 .3930(2) .2286(3) .29988(8) .0263(7) Uani 1.000
C30 .3210(2) .3257(3) .31841(8) .0328(9) Uani 1.000
C31 .3372(2) .3360(3) .36532(9) .0406(12) Uani 1.000
C32 .4264(2) .2554(3) .39547(9) .0415(12) Uani 1.000
C33 .5005(2) .1655(3) .37800(8) .0380(9) Uani 1.000
C34 .4844(2) .1500(3) .33114(8) .0324(8) Uani 1.000
H2A .0572(2) .8813(4) .44151(9) .0590 Uiso 1.000
H2B .0556(2) .7089(4) .46990(9) .0590 Uiso 1.000
H3A .1382(2) .5536(3) .42189(8) .0480 Uiso 1.000
H3B .0318(2) .6528(3) .38975(8) .0480 Uiso 1.000
H5A .3444(2) .8501(4) .40268(8) .0520 Uiso 1.000
H5B .3352(2) .6776(4) .42995(8) .0520 Uiso 1.000
H6A .3681(2) .8996(4) .48292(9) .0610 Uiso 1.000
H6B .2683(2) 1.0115(4) .45086(9) .0610 Uiso 1.000
H8A -.0052(2) .8672(3) .30364(8) .0410 Uiso 1.000
H8B -.0015(2) .6778(3) .32423(8) .0410 Uiso 1.000
H9A .0812(2) .5706(3) .27003(8) .0370 Uiso 1.000
H9B -.0295(2) .6738(3) .24336(8) .0370 Uiso 1.000
H10A .2707(2) .8937(3) .25800(7) .0360 Uiso 1.000
H10B .2669(2) .7052(3) .27846(7) .0360 Uiso 1.000
H11A .3030(2) .8989(3) .33904(8) .0430 Uiso 1.000
H11B .1969(2) 1.0129(3) .31324(8) .0430 Uiso 1.000
H13 -.0695(2) .7648(3) .17545(8) .0430 Uiso 1.000
H14 -.0929(2) .7263(3) .09778(9) .0510 Uiso 1.000
H15 .0617(2) .7011(3) .06913(9) .0540 Uiso 1.000
H16 .2423(2) .7177(3) .11958(9) .0540 Uiso 1.000
H17 .2680(2) .7483(3) .19774(8) .0420 Uiso 1.000
H19A .1621(2) .0728(4) .04264(9) .0560 Uiso 1.000
H19B .1289(2) .2345(4) .00903(9) .0560 Uiso 1.000
H20A .2464(2) .4147(3) .06351(8) .0490 Uiso 1.000
H20B .1675(2) .3147(3) .08866(8) .0490 Uiso 1.000
H22A .4918(2) .1515(3) .11073(8) .0450 Uiso 1.000
H22B .4496(2) .3112(3) .07714(8) .0450 Uiso 1.000
H23A .4516(2) .0708(4) .03134(8) .0510 Uiso 1.000
H23B .3784(2) -.0372(4) .05750(8) .0510 Uiso 1.000
H25A .2072(2) .1015(3) .17504(8) .0390 Uiso 1.000
H25B .1840(2) .2891(3) .15330(8) .0390 Uiso 1.000
H26A .2973(2) .4139(3) .21941(8) .0400 Uiso 1.000
H26B .2123(2) .2884(3) .23474(8) .0400 Uiso 1.000
H27A .5307(2) .1349(3) .25443(8) .0360 Uiso 1.000
H27B .4937(2) .3165(3) .23031(8) .0360 Uiso 1.000
H28A .5033(2) .1183(3) .17373(8) .0420 Uiso 1.000
H28B .4215(2) -.0103(3) .19000(8) .0420 Uiso 1.000
H30 .2599(2) .3854(3) .29832(8) .0390 Uiso 1.000
H31 .2859(2) .3998(3) .37691(9) .0490 Uiso 1.000
H32 .4367(2) .2617(3) .42770(9) .0500 Uiso 1.000
H33 .5641(2) .1129(3) .39855(8) .0460 Uiso 1.000
H34 .5361(2) .0851(3) .32004(8) .0390 Uiso 1.000

loop_
_atom_type_symbol
_atom_type_description
_atom_type_scat_dispersion_real
_atom_type_scat_dispersion_imag
_atom_type_scat_source
O O 0.0106 0.0060 'International Tables Vol C Tables 4.2.6.8 and 6.1.1.4'
N N 0.0061 0.0033 'International Tables Vol C Tables 4.2.6.8 and 6.1.1.4'
H H 0.0000 0.0000 'International Tables Vol C Tables 4.2.6.8 and 6.1.1.4'
C C 0.0033 0.0016 'International Tables Vol C Tables 4.2.6.8 and 6.1.1.4'

loop_
_geom_angle_atom_site_label_1
_geom_angle_atom_site_label_2
_geom_angle_atom_site_label_3
_geom_angle
_geom_angle_publ_flag
C9 N1 C10 110.99(17) yes
C9 N1 C12 116.06(18) yes
C10 N1 C12 118.05(19) yes
O1 C1 C2 122.4(3) no
O1 C1 C6 122.9(3) no
C2 C1 C6 114.7(2) no
C1 C2 C3 111.9(2) no
C2 C3 C4 111.1(2) no
C3 C4 C5 110.8(2) no
C3 C4 C7 125.4(2) no
C5 C4 C7 123.8(2) no
C4 C5 C6 112.3(2) no
C1 C6 C5 111.7(2) no
C4 C7 C8 123.8(2) no
C4 C7 C11 125.5(2) no
C8 C7 C11 110.68(19) no
C7 C8 C9 112.1(2) no
N1 C9 C8 112.48(19) no
N1 C10 C11 111.1(2) no
C7 C11 C10 114.0(2) no
N1 C12 C13 120.2(2) no
N1 C12 C17 122.7(2) no
C13 C12 C17 117.0(2) no
C12 C13 C14 121.2(2) no
C13 C14 C15 120.9(2) no
C14 C15 C16 119.0(2) no
C15 C16 C17 120.6(2) no
C12 C17 C16 121.1(2) no
C1 C2 H2A 109.3(3) no
C1 C2 H2B 109.3(3) no
C3 C2 H2A 109.3(3) no
C3 C2 H2B 109.2(3) no
H2A C2 H2B 107.8(3) no
C2 C3 H3A 109.4(3) no
C2 C3 H3B 109.5(3) no
C4 C3 H3A 109.4(3) no
C4 C3 H3B 109.4(2) no
H3A C3 H3B 108.0(3) no
C4 C5 H5A 109.1(3) no
C4 C5 H5B 109.1(3) no
C6 C5 H5A 109.2(3) no
C6 C5 H5B 109.1(3) no
H5A C5 H5B 107.8(3) no
C1 C6 H6A 109.3(3) no
C1 C6 H6B 109.3(3) no
C5 C6 H6A 109.3(3) no
C5 C6 H6B 109.3(3) no
H6A C6 H6B 107.9(4) no
C7 C8 H8A 109.2(3) no
C7 C8 H8B 109.2(2) no
C9 C8 H8A 109.2(2) no
C9 C8 H8B 109.2(2) no
H8A C8 H8B 107.9(3) no
N1 C9 H9A 109.1(3) no
N1 C9 H9B 109.1(2) no
C8 C9 H9A 109.1(2) no
C8 C9 H9B 109.1(3) no
H9A C9 H9B 107.8(3) no
N1 C10 H10A 109.4(2) no
N1 C10 H10B 109.4(2) no
C11 C10 H10A 109.4(2) no
C11 C10 H10B 109.4(2) no
H10A C10 H10B 108.0(3) no
C7 C11 H11A 108.8(2) no
C7 C11 H11B 108.7(3) no
C10 C11 H11A 108.8(3) no
C10 C11 H11B 108.8(2) no
H11A C11 H11B 107.7(3) no
C12 C13 H13 119.4(3) no
C14 C13 H13 119.4(3) no
C13 C14 H14 119.6(3) no
C15 C14 H14 119.5(3) no
C14 C15 H15 120.5(3) no
C16 C15 H15 120.4(3) no
C15 C16 H16 119.7(3) no
C17 C16 H16 119.7(3) no
C12 C17 H17 119.4(3) no
C16 C17 H17 119.4(3) no
C26 N2 C27 111.29(17) yes
C26 N2 C29 117.62(18) yes
C27 N2 C29 117.95(19) yes
O2 C18 C19 122.5(2) no
O2 C18 C23 123.0(2) no
C19 C18 C23 114.5(2) no
C18 C19 C20 111.8(2) no
C19 C20 C21 110.7(2) no
C20 C21 C22 111.0(2) no
C20 C21 C24 124.6(2) no
C22 C21 C24 124.4(2) no
C21 C22 C23 111.5(2) no
C18 C23 C22 111.3(2) no
C21 C24 C25 124.6(2) no
C21 C24 C28 124.4(2) no
C25 C24 C28 110.9(2) no
C24 C25 C26 113.7(2) no
N2 C26 C25 112.18(19) no
N2 C27 C28 111.3(2) no
C24 C28 C27 112.9(2) no
N2 C29 C30 122.3(2) no
N2 C29 C34 120.8(2) no
C30 C29 C34 116.8(2) no
C29 C30 C31 121.2(2) no
C30 C31 C32 121.0(2) no
C31 C32 C33 118.5(2) no
C32 C33 C34 121.4(2) no
C29 C34 C33 120.9(2) no
C18 C19 H19A 109.2(3) no
C18 C19 H19B 109.3(3) no
C20 C19 H19A 109.3(3) no
C20 C19 H19B 109.3(3) no
H19A C19 H19B 108.0(3) no
C19 C20 H20A 109.5(3) no
C19 C20 H20B 109.5(3) no
C21 C20 H20A 109.6(3) no
C21 C20 H20B 109.5(2) no
H20A C20 H20B 108.0(3) no
C21 C22 H22A 109.3(3) no
C21 C22 H22B 109.3(3) no
C23 C22 H22A 109.3(3) no
C23 C22 H22B 109.3(3) no
H22A C22 H22B 107.9(3) no
C18 C23 H23A 109.3(3) no
C18 C23 H23B 109.4(3) no
C22 C23 H23A 109.4(3) no
C22 C23 H23B 109.4(2) no
H23A C23 H23B 108.1(4) no
C24 C25 H25A 108.8(3) no
C24 C25 H25B 108.8(3) no
C26 C25 H25A 108.8(2) no
C26 C25 H25B 108.8(2) no
H25A C25 H25B 107.7(3) no
N2 C26 H26A 109.2(3) no
N2 C26 H26B 109.2(2) no
C25 C26 H26A 109.2(2) no
C25 C26 H26B 109.2(3) no
H26A C26 H26B 107.8(3) no
N2 C27 H27A 109.4(2) no
N2 C27 H27B 109.4(2) no
C28 C27 H27A 109.4(3) no
C28 C27 H27B 109.4(2) no
H27A C27 H27B 107.9(3) no
C24 C28 H28A 109.0(2) no
C24 C28 H28B 109.0(3) no
C27 C28 H28A 109.0(3) no
C27 C28 H28B 109.0(2) no
H28A C28 H28B 107.8(3) no
C29 C30 H30 119.4(3) no
C31 C30 H30 119.4(3) no
C30 C31 H31 119.5(3) no
C32 C31 H31 119.5(3) no
C31 C32 H32 120.7(3) no
C33 C32 H32 120.7(3) no
C32 C33 H33 119.3(3) no
C34 C33 H33 119.3(3) no
C29 C34 H34 119.6(3) no
C33 C34 H34 119.6(3) no

loop_
_geom_bond_atom_site_label_1
_geom_bond_atom_site_label_2
_geom_bond_site_symmetry_1
_geom_bond_site_symmetry_2
_geom_bond_distance
_geom_bond_publ_flag
O1 C1 . . 1.215(3) yes
N1 C9 . . 1.465(3) yes
N1 C10 . . 1.460(3) yes
N1 C12 . . 1.413(3) yes
C1 C2 . . 1.503(4) no
C1 C6 . . 1.488(4) no
C2 C3 . . 1.529(4) no
C3 C4 . . 1.506(3) no
C4 C5 . . 1.517(4) no
C4 C7 . . 1.327(3) no
C5 C6 . . 1.519(4) no
C7 C8 . . 1.513(3) no
C7 C11 . . 1.504(3) no
C8 C9 . . 1.513(3) no
C10 C11 . . 1.512(3) no
C12 C13 . . 1.398(3) no
C12 C17 . . 1.403(4) no
C13 C14 . . 1.374(4) no
C14 C15 . . 1.373(4) no
C15 C16 . . 1.381(4) no
C16 C17 . . 1.375(4) no
C2 H2A . . .990(4) no
C2 H2B . . .990(4) no
C3 H3A . . .990(3) no
C3 H3B . . .989(3) no
C5 H5A . . .990(4) no
C5 H5B . . .990(4) no
C6 H6A . . .990(4) no
C6 H6B . . .990(4) no
C8 H8A . . .989(3) no
C8 H8B . . .990(3) no
C9 H9A . . .991(3) no
C9 H9B . . .990(4) no
C10 H10A . . .991(3) no
C10 H10B . . .990(3) no
C11 H11A . . .990(4) no
C11 H11B . . .990(3) no
C13 H13 . . .950(4) no
C14 H14 . . .950(4) no
C15 H15 . . .950(4) no
C16 H16 . . .950(4) no
C17 H17 . . .950(4) no
O2 C18 . . 1.213(3) yes
N2 C26 . . 1.459(3) yes
N2 C27 . . 1.462(3) yes
N2 C29 . . 1.413(3) yes
C18 C19 . . 1.504(4) no
C18 C23 . . 1.492(4) no
C19 C20 . . 1.529(4) no
C20 C21 . . 1.514(3) no
C21 C22 . . 1.506(4) no
C21 C24 . . 1.335(3) no
C22 C23 . . 1.527(4) no
C24 C25 . . 1.507(4) no
C24 C28 . . 1.509(3) no
C25 C26 . . 1.521(3) no
C27 C28 . . 1.517(3) no
C29 C30 . . 1.403(3) no
C29 C34 . . 1.398(3) no
C30 C31 . . 1.381(4) no
C31 C32 . . 1.373(4) no
C32 C33 . . 1.375(4) no
C33 C34 . . 1.383(3) no
C19 H19A . . .990(4) no
C19 H19B . . .990(4) no
C20 H20A . . .989(3) no
C20 H20B . . .990(4) no
C22 H22A . . .990(3) no
C22 H22B . . .990(3) no
C23 H23A . . .990(4) no
C23 H23B . . .990(4) no
C25 H25A . . .989(3) no
C25 H25B . . .990(3) no
C26 H26A . . .990(3) no
C26 H26B . . .990(4) no
C27 H27A . . .990(3) no
C27 H27B . . .991(3) no
C28 H28A . . .991(4) no
C28 H28B . . .990(3) no
C30 H30 . . .950(3) no
C31 H31 . . .949(4) no
C32 H32 . . .950(4) no
C33 H33 . . .950(3) no
C34 H34 . . .950(4) no

loop_
_geom_contact_atom_site_label_1
_geom_contact_atom_site_label_2
_geom_contact_distance
_geom_contact_site_symmetry_2
_geom_contact_publ_flag
O1 H15 2.847(4) 4_565 no
O1 H16 2.840(3) 4_565 no
O1 H20A 2.544(3) 4_565 no
O1 H23B 2.658(4) 4_555 no
C3 H8B 2.606(3) . no
C4 H31 3.100(3) . no
C5 H11A 2.599(3) . no
C5 C22 3.548(4) 2_655 no
C8 H3B 2.591(3) . no
C8 H26B 3.034(4) 2_555 no
C9 H13 2.750(3) . no
C10 H17 2.526(3) . no
C11 C29 3.482(3) 1_565 no
C11 C30 3.574(3) 1_565 no
C11 H5A 2.585(3) . no
C12 H25A 3.098(3) 1_565 no
C13 H9B 2.570(3) . no
C14 H3A 2.993(3) 2_555 no
C17 H10A 2.624(3) . no
C17 H10B 2.952(3) . no
C17 H25A 2.787(3) 1_565 no
C17 H26A 3.006(3) . no
H2B C19 3.043(4) 2_555 no
H2B H19B 2.549(4) 2_555 no
H3A H5B 2.574(4) . no
H3A C14 2.993(3) 2_545 no
H3A O2 2.518(3) 4_555 no
H3B C8 2.591(3) . no
H3B H8B 1.921(3) . no
H5A C11 2.585(3) . no
H5A H11A 1.890(3) . no
H5A C22 3.009(4) 2_655 no
H5A H22B 2.472(4) 2_655 no
H5B H3A 2.574(4) . no
H6B O2 2.696(4) 4_565 no
H8A H26B 2.578(4) 2_555 no
H8B C3 2.606(3) . no
H8B H3B 1.921(3) . no
H8B C25 3.012(4) 2_555 no
H9A H10B 2.477(4) . no
H9A H30 2.582(4) . no
H9B C13 2.570(3) . no
H9B H13 2.101(3) . no
H10A N2 2.742(3) 1_565 no
H10A C17 2.624(3) . no
H10A H17 2.142(3) . no
H10B C17 2.952(3) . no
H10B H9A 2.477(4) . no
H10B H17 2.473(3) . no
H10B H30 2.575(3) . no
H11A C5 2.599(3) . no
H11A C34 3.043(4) 1_565 no
H11A H5A 1.890(3) . no
H11B C29 3.076(4) 1_565 no
H11B C30 2.867(3) 1_565 no
H13 C9 2.750(3) . no
H13 H9B 2.101(3) . no
H14 O2 2.796(3) 3_565 no
H15 O1 2.847(4) 4_564 no
H16 O1 2.840(3) 4_564 no
H17 C10 2.526(3) . no
H17 H10A 2.142(3) . no
H17 H10B 2.473(3) . no
O2 H14 2.796(3) 3_565 no
O2 H3A 2.518(3) 4_554 no
O2 H6B 2.696(4) 4_564 no
O2 H32 2.771(4) 4_554 no
N2 H10A 2.742(3) 1_545 no
C19 H2B 3.043(4) 2_545 no
C20 H25B 2.615(3) . no
C22 H28A 2.599(3) . no
C22 C5 3.548(4) 2_645 no
C22 H5A 3.009(4) 2_645 no
C23 C32 3.515(4) 2_645 no
C25 H20B 2.597(3) . no
C25 H8B 3.012(4) 2_545 no
C26 H30 2.502(3) . no
C27 H34 2.678(3) . no
C28 H22A 2.579(3) . no
C29 C11 3.482(3) 1_545 no
C29 H11B 3.076(4) 1_545 no
C29 H28B 3.023(3) 2_655 no
C30 C11 3.574(3) 1_545 no
C30 H11B 2.867(3) 1_545 no
C30 H26A 3.011(3) . no
C30 H26B 2.532(3) . no
C32 C23 3.515(4) 2_655 no
C32 H23B 2.927(4) 2_655 no
C33 H22B 3.067(3) 2_645 no
C34 H11A 3.043(4) 1_545 no
C34 H27A 2.549(3) . no
C34 H28B 3.037(3) 2_655 no
H19B H2B 2.549(4) 2_545 no
H20A H22B 2.566(4) . no
H20A O1 2.544(3) 4_564 no
H20B C25 2.597(3) . no
H20B H25B 1.922(3) . no
H22A C28 2.579(3) . no
H22A H28A 1.892(3) . no
H22B H20A 2.566(4) . no
H22B C33 3.067(3) 2_655 no
H22B H5A 2.472(4) 2_645 no
H22B H33 2.488(3) 2_655 no
H23B C32 2.927(4) 2_645 no
H23B O1 2.658(4) 4_554 no
H25A C12 3.098(3) 1_545 no
H25A C17 2.787(3) 1_545 no
H25B C20 2.615(3) . no
H25B H20B 1.922(3) . no
H26A C17 3.006(3) . no
H26A C30 3.011(3) . no
H26A H27B 2.482(4) . no
H26A H30 2.570(3) . no
H26B C30 2.532(3) . no
H26B H30 1.999(3) . no
H26B C8 3.034(4) 2_545 no
H26B H8A 2.578(4) 2_545 no
H27A C34 2.549(3) . no
H27A H34 2.009(3) . no
H27A H27B 2.562(3) 2_645 no
H27B H26A 2.482(4) . no
H27B H27A 2.562(3) 2_655 no
H27B H34 2.558(3) 2_655 no
H28A C22 2.599(3) . no
H28A H22A 1.892(3) . no
H28B C29 3.023(3) 2_645 no
H28B C34 3.037(3) 2_645 no
H30 C26 2.502(3) . no
H30 H9A 2.582(4) . no
H30 H10B 2.575(3) . no
H30 H26A 2.570(3) . no
H30 H26B 1.999(3) . no
H31 C4 3.100(3) . no
H32 O2 2.771(4) 4_555 no
H33 H22B 2.488(3) 2_645 no
H34 C27 2.678(3) . no
H34 H27A 2.009(3) . no
H34 H27B 2.558(3) 2_645 no

loop_
_geom_torsion_atom_site_label_1
_geom_torsion_atom_site_label_2
_geom_torsion_atom_site_label_3
_geom_torsion_atom_site_label_4
_geom_torsion
_geom_torsion_publ_flag
C10 N1 C9 C8 58.1(2) no
C12 N1 C9 C8 -163.5(2) no
C9 N1 C10 C11 -57.0(2) no
C12 N1 C10 C11 165.52(18) no
C9 N1 C12 C13 50.7(3) yes
C9 N1 C12 C17 -133.1(2) no
C10 N1 C12 C13 -173.9(2) no
C10 N1 C12 C17 2.3(3) yes
O1 C1 C2 C3 -129.9(3) no
C6 C1 C2 C3 50.3(3) no
O1 C1 C6 C5 130.7(3) no
C2 C1 C6 C5 -49.4(3) no
C1 C2 C3 C4 -53.1(3) no
C2 C3 C4 C5 56.2(3) no
C2 C3 C4 C7 -123.8(3) no
C3 C4 C5 C6 -56.1(3) no
C7 C4 C5 C6 123.9(3) no
C3 C4 C7 C8 -1.1(4) no
C3 C4 C7 C11 175.3(2) no
C5 C4 C7 C8 178.9(2) no
C5 C4 C7 C11 -4.7(4) no
C4 C5 C6 C1 51.9(3) no
C4 C7 C8 C9 -134.7(2) no
C11 C7 C8 C9 48.4(3) no
C4 C7 C11 C10 134.1(3) no
C8 C7 C11 C10 -49.1(3) no
C7 C8 C9 N1 -54.0(3) no
N1 C10 C11 C7 53.8(3) no
N1 C12 C13 C14 176.6(2) no
C17 C12 C13 C14 0.2(4) no
N1 C12 C17 C16 -175.6(2) no
C13 C12 C17 C16 0.8(4) no
C12 C13 C14 C15 -0.5(4) no
C13 C14 C15 C16 -0.2(3) no
C14 C15 C16 C17 1.2(4) no
C15 C16 C17 C12 -1.5(4) no
C27 N2 C26 C25 56.5(2) no
C29 N2 C26 C25 -163.0(2) no
C26 N2 C27 C28 -58.4(2) no
C29 N2 C27 C28 161.26(19) no
C26 N2 C29 C30 5.5(3) yes
C26 N2 C29 C34 -178.2(2) no
C27 N2 C29 C30 143.4(2) no
C27 N2 C29 C34 -40.4(3) yes
O2 C18 C19 C20 -129.5(3) no
C23 C18 C19 C20 50.7(3) no
O2 C18 C23 C22 129.6(3) no
C19 C18 C23 C22 -50.6(3) no
C18 C19 C20 C21 -52.8(3) no
C19 C20 C21 C22 56.8(3) no
C19 C20 C21 C24 -120.6(3) no
C20 C21 C22 C23 -57.4(3) no
C24 C21 C22 C23 120.0(3) no
C20 C21 C24 C25 0.3(4) no
C20 C21 C24 C28 175.7(2) no
C22 C21 C24 C25 -176.8(2) no
C22 C21 C24 C28 -1.4(4) no
C21 C22 C23 C18 53.5(3) no
C21 C24 C25 C26 -137.1(2) no
C28 C24 C25 C26 46.9(3) no
C21 C24 C28 C27 135.2(2) no
C25 C24 C28 C27 -48.8(3) no
C24 C25 C26 N2 -51.4(3) no
N2 C27 C28 C24 55.2(3) no
N2 C29 C30 C31 173.5(2) no
C34 C29 C30 C31 -2.9(4) no
N2 C29 C34 C33 -175.1(2) no
C30 C29 C34 C33 1.3(4) no
C29 C30 C31 C32 1.9(4) no
C30 C31 C32 C33 0.8(4) no
C31 C32 C33 C34 -2.4(4) no
C32 C33 C34 C29 1.3(4) no

loop_
_cod_related_entry_id
_cod_related_entry_database
_cod_related_entry_code
1 ChemSpider 24728922
